data_7056918
loop_
_publ_author_name
'Abudurusuli, Ailijiang'
'Wu, Kui'
'Pan, Shilie'

_publ_section_title
;
 Four new quaternary chalcogenides A2Ba7Sn4Q16 (A = Li, Na; Q = S, Se):
 syntheses, crystal structures determination, nonlinear optical
 performances investigation
;
_journal_issue 5
_journal_name_full 'New Journal of Chemistry'
_journal_page_first 3350
_journal_paper_doi 10.1039/C7NJ04288D
_journal_volume 42
_journal_year 2018
_chemical_formula_sum 'Ba1.75 Li0.5 Se4 Sn'
_chemical_formula_weight 678.34
_space_group_IT_number 220
_space_group_name_Hall 'I -4bd 2c 3'
_space_group_name_H-M_alt 'I -4 3 d'
_symmetry_cell_setting cubic
_symmetry_space_group_name_Hall 'I -4bd 2c 3'
_symmetry_space_group_name_H-M 'I -4 3 d'
_atom_sites_solution_primary direct
_atom_sites_solution_secondary difmap
_audit_creation_method SHELXL-97
_audit_update_record
;
2017-09-25 deposited with the CCDC.
2018-01-18 downloaded from the CCDC.
;
_cell_angle_alpha 90.00
_cell_angle_beta 90.00
_cell_angle_gamma 90.00
_cell_formula_units_Z 16
_cell_length_a 15.1628(5)
_cell_length_b 15.1628(5)
_cell_length_c 15.1628(5)
_cell_measurement_reflns_used 2469
_cell_measurement_temperature 296(2)
_cell_measurement_theta_max 26.09
_cell_measurement_theta_min 3.29
_cell_volume 3486.1(2)
_computing_cell_refinement 'Bruker SMART'
_computing_data_collection 'Bruker SMART'
_computing_data_reduction 'Bruker SAINT'
_computing_molecular_graphics 'Bruker SHELXTL'
_computing_publication_material 'Bruker SHELXTL'
_computing_structure_refinement 'Bruker SHELXTL'
_computing_structure_solution 'Bruker SHELXTL'
_diffrn_ambient_temperature 296(2)
_diffrn_measured_fraction_theta_full 1.000
_diffrn_measured_fraction_theta_max 1.000
_diffrn_measurement_device_type 'CCD area detector'
_diffrn_measurement_method 'phi and omega scans'
_diffrn_radiation_monochromator graphite
_diffrn_radiation_source 'fine-focus sealed tube'
_diffrn_radiation_type MoK\a
_diffrn_radiation_wavelength 0.71073
_diffrn_reflns_av_R_equivalents 0.0517
_diffrn_reflns_av_sigmaI/netI 0.0214
_diffrn_reflns_limit_h_max 17
_diffrn_reflns_limit_h_min -19
_diffrn_reflns_limit_k_max 15
_diffrn_reflns_limit_k_min -19
_diffrn_reflns_limit_l_max 19
_diffrn_reflns_limit_l_min -19
_diffrn_reflns_number 9888
_diffrn_reflns_theta_full 27.42
_diffrn_reflns_theta_max 27.42
_diffrn_reflns_theta_min 3.29
_exptl_absorpt_coefficient_mu 27.280
_exptl_absorpt_correction_T_max 0.3138
_exptl_absorpt_correction_T_min 0.1873
_exptl_absorpt_correction_type multi-scan
_exptl_absorpt_process_details SADABS
_exptl_crystal_colour red
_exptl_crystal_density_diffrn 5.170
_exptl_crystal_description block
_exptl_crystal_F_000 4568
_exptl_crystal_size_max 0.111
_exptl_crystal_size_mid 0.089
_exptl_crystal_size_min 0.072
_refine_diff_density_max 1.580
_refine_diff_density_min -1.146
_refine_diff_density_rms 0.173
_refine_ls_abs_structure_details 'Flack H D (1983), Acta Cryst. A39, 876-881'
_refine_ls_abs_structure_Flack -0.01(2)
_refine_ls_extinction_coef 0.00046(2)
_refine_ls_extinction_expression Fc^*^=kFc[1+0.001xFc^2^\l^3^/sin(2\q)]^-1/4^
_refine_ls_extinction_method SHELXL
_refine_ls_goodness_of_fit_ref 1.095
_refine_ls_matrix_type full
_refine_ls_number_parameters 23
_refine_ls_number_reflns 672
_refine_ls_number_restraints 0
_refine_ls_restrained_S_all 1.095
_refine_ls_R_factor_all 0.0233
_refine_ls_R_factor_gt 0.0217
_refine_ls_shift/su_max 0.000
_refine_ls_shift/su_mean 0.000
_refine_ls_structure_factor_coef Fsqd
_refine_ls_weighting_details 'calc w=1/[\s^2^(Fo^2^)+(0.0170P)^2^+46.7632P] where P=(Fo^2^+2Fc^2^)/3'
_refine_ls_weighting_scheme calc
_refine_ls_wR_factor_gt 0.0491
_refine_ls_wR_factor_ref 0.0496
_reflns_number_gt 645
_reflns_number_total 672
_reflns_threshold_expression >2sigma(I)
_cod_data_source_file c7nj04288d2.cif
_cod_data_source_block 333
_cod_depositor_comments
;
The following automatic conversions were performed:

'_symmetry_cell_setting' value 'Cubic' changed to 'cubic' according
to
/home/data/users/saulius/crontab/automatic-downloads/rss-feeds/RSC/lib/dictionaries/cif_core.dic
dictionary named 'cif_core.dic' version 2.4.2 from 2011-04-26.

Automatic conversion script
Id: cif_fix_values 4973 2017-02-22 13:04:09Z antanas 

 Adding full bibliography for 7056917--7056920.cif.
;
_cod_original_sg_symbol_H-M 'I-43d '
_cod_original_formula_sum 'Ba1.75 Li0.50 Se4 Sn'
_cod_database_code 7056918

loop_
_symmetry_equiv_pos_as_xyz
'x, y, z'
'-x+1/2, -y, z+1/2'
'-x, y+1/2, -z+1/2'
'x+1/2, -y+1/2, -z'
'z, x, y'
'z+1/2, -x+1/2, -y'
'-z+1/2, -x, y+1/2'
'-z, x+1/2, -y+1/2'
'y, z, x'
'-y, z+1/2, -x+1/2'
'y+1/2, -z+1/2, -x'
'-y+1/2, -z, x+1/2'
'y+1/4, x+1/4, z+1/4'
'-y+1/4, -x+3/4, z+3/4'
'y+3/4, -x+1/4, -z+3/4'
'-y+3/4, x+3/4, -z+1/4'
'x+1/4, z+1/4, y+1/4'
'-x+3/4, z+3/4, -y+1/4'
'-x+1/4, -z+3/4, y+3/4'
'x+3/4, -z+1/4, -y+3/4'
'z+1/4, y+1/4, x+1/4'
'z+3/4, -y+1/4, -x+3/4'
'-z+3/4, y+3/4, -x+1/4'
'-z+1/4, -y+3/4, x+3/4'
'x+1/2, y+1/2, z+1/2'
'-x+1, -y+1/2, z+1'
'-x+1/2, y+1, -z+1'
'x+1, -y+1, -z+1/2'
'z+1/2, x+1/2, y+1/2'
'z+1, -x+1, -y+1/2'
'-z+1, -x+1/2, y+1'
'-z+1/2, x+1, -y+1'
'y+1/2, z+1/2, x+1/2'
'-y+1/2, z+1, -x+1'
'y+1, -z+1, -x+1/2'
'-y+1, -z+1/2, x+1'
'y+3/4, x+3/4, z+3/4'
'-y+3/4, -x+5/4, z+5/4'
'y+5/4, -x+3/4, -z+5/4'
'-y+5/4, x+5/4, -z+3/4'
'x+3/4, z+3/4, y+3/4'
'-x+5/4, z+5/4, -y+3/4'
'-x+3/4, -z+5/4, y+5/4'
'x+5/4, -z+3/4, -y+5/4'
'z+3/4, y+3/4, x+3/4'
'z+5/4, -y+3/4, -x+5/4'
'-z+5/4, y+5/4, -x+3/4'
'-z+3/4, -y+5/4, x+5/4'

loop_
_atom_site_label
_atom_site_type_symbol
_atom_site_fract_x
_atom_site_fract_y
_atom_site_fract_z
_atom_site_U_iso_or_equiv
_atom_site_adp_type
_atom_site_occupancy
_atom_site_symmetry_multiplicity
_atom_site_calc_flag
_atom_site_refinement_flags
Sn1 Sn 0.01885(3) 0.48115(3) 0.51885(3) 0.01522(19) Uani 1 3 d S
Ba1 Ba 0.0000 0.7500 0.48593(6) 0.0290(2) Uani 1 2 d S
Se1 Se 0.11238(5) 0.57129(5) 0.41502(5) 0.01935(19) Uani 1 1 d .
Se2 Se 0.11335(6) 0.38665(6) 0.61335(6) 0.0383(4) Uani 1 3 d S
Li1 Li 0.2500 0.6250 0.5000 0.12(14) Uiso 0.67 4 d SP
Ba2 Ba 0.2500 0.6250 0.5000 0.12(14) Uiso 0.33 4 d SP

loop_
_atom_site_aniso_label
_atom_site_aniso_U_11
_atom_site_aniso_U_22
_atom_site_aniso_U_33
_atom_site_aniso_U_23
_atom_site_aniso_U_13
_atom_site_aniso_U_12
Sn1 0.01522(19) 0.01522(19) 0.01522(19) 0.00010(17) -0.00010(17) 0.00010(17)
Ba1 0.0336(4) 0.0159(3) 0.0376(4) 0.000 0.000 0.0019(3)
Se1 0.0214(4) 0.0192(4) 0.0175(4) -0.0001(3) 0.0040(3) -0.0026(3)
Se2 0.0383(4) 0.0383(4) 0.0383(4) 0.0117(4) -0.0117(4) 0.0117(4)

loop_
_atom_type_symbol
_atom_type_description
_atom_type_scat_dispersion_real
_atom_type_scat_dispersion_imag
_atom_type_scat_source
Li Li -0.0003 0.0001 'International Tables Vol C Tables 4.2.6.8 and 6.1.1.4'
Se Se -0.0929 2.2259 'International Tables Vol C Tables 4.2.6.8 and 6.1.1.4'
Sn Sn -0.6537 1.4246 'International Tables Vol C Tables 4.2.6.8 and 6.1.1.4'
Ba Ba -0.3244 2.2819 'International Tables Vol C Tables 4.2.6.8 and 6.1.1.4'

loop_
_geom_angle_atom_site_label_1
_geom_angle_atom_site_label_2
_geom_angle_atom_site_label_3
_geom_angle
_geom_angle_site_symmetry_1
_geom_angle_site_symmetry_3
Se2 Sn1 Se1 110.41(2) . 12_565
Se2 Sn1 Se1 110.41(2) . 6_456
Se1 Sn1 Se1 108.52(2) 12_565 6_456
Se2 Sn1 Se1 110.41(2) . .
Se1 Sn1 Se1 108.52(2) 12_565 .
Se1 Sn1 Se1 108.52(2) 6_456 .
Se2 Ba1 Se2 110.75(3) 14_554 37_454
Se2 Ba1 Se1 157.94(2) 14_554 33_455
Se2 Ba1 Se1 74.16(2) 37_454 33_455
Se2 Ba1 Se1 74.16(2) 14_554 12_565
Se2 Ba1 Se1 157.94(2) 37_454 12_565
Se1 Ba1 Se1 109.75(3) 33_455 12_565
Se2 Ba1 Se1 85.47(3) 14_554 26_464
Se2 Ba1 Se1 73.57(2) 37_454 26_464
Se1 Ba1 Se1 75.19(3) 33_455 26_464
Se1 Ba1 Se1 128.46(2) 12_565 26_464
Se2 Ba1 Se1 73.57(2) 14_554 .
Se2 Ba1 Se1 85.47(3) 37_454 .
Se1 Ba1 Se1 128.46(2) 33_455 .
Se1 Ba1 Se1 75.19(3) 12_565 .
Se1 Ba1 Se1 142.87(4) 26_464 .
Se2 Ba1 Se1 130.66(3) 14_554 22_465
Se2 Ba1 Se1 94.662(14) 37_454 22_465
Se1 Ba1 Se1 68.220(13) 33_455 22_465
Se1 Ba1 Se1 68.220(13) 12_565 22_465
Se1 Ba1 Se1 143.38(3) 26_464 22_465
Se1 Ba1 Se1 66.92(2) . 22_465
Se2 Ba1 Se1 94.662(14) 14_554 47_445
Se2 Ba1 Se1 130.66(3) 37_454 47_445
Se1 Ba1 Se1 68.220(13) 33_455 47_445
Se1 Ba1 Se1 68.220(13) 12_565 47_445
Se1 Ba1 Se1 66.92(2) 26_464 47_445
Se1 Ba1 Se1 143.38(3) . 47_445
Se1 Ba1 Se1 99.68(3) 22_465 47_445
Se2 Ba1 Ba1 124.623(16) 14_554 39_355
Se2 Ba1 Ba1 124.623(16) 37_454 39_355
Se1 Ba1 Ba1 54.875(16) 33_455 39_355
Se1 Ba1 Ba1 54.875(16) 12_565 39_355
Se1 Ba1 Ba1 108.567(18) 26_464 39_355
Se1 Ba1 Ba1 108.567(18) . 39_355
Se1 Ba1 Ba1 49.842(16) 22_465 39_355
Se1 Ba1 Ba1 49.842(16) 47_445 39_355
Se2 Ba1 Ba2 72.387(17) 14_554 26_464
Se2 Ba1 Ba2 111.08(2) 37_454 26_464
Se1 Ba1 Ba2 85.726(14) 33_455 26_464
Se1 Ba1 Ba2 90.955(15) 12_565 26_464
Se1 Ba1 Ba2 37.514(13) 26_464 26_464
Se1 Ba1 Ba2 145.611(17) . 26_464
Se1 Ba1 Ba2 136.86(3) 22_465 26_464
Se1 Ba1 Ba2 37.389(12) 47_445 26_464
Ba1 Ba1 Ba2 87.118(11) 39_355 26_464
Sn1 Se1 Li1 108.28(3) . .
Sn1 Se1 Ba1 88.24(3) . 29_454
Li1 Se1 Ba1 160.26(3) . 29_454
Sn1 Se1 Ba1 87.27(2) . .
Li1 Se1 Ba1 89.76(2) . .
Ba1 Se1 Ba1 102.06(3) 29_454 .
Sn1 Se1 Ba1 129.53(3) . 23_545
Li1 Se1 Ba1 85.68(2) . 23_545
Ba1 Se1 Ba1 75.28(3) 29_454 23_545
Ba1 Se1 Ba1 142.38(2) . 23_545
Sn1 Se2 Ba1 112.98(2) . 45_445
Sn1 Se2 Ba1 112.98(2) . 13_455
Ba1 Se2 Ba1 105.75(3) 45_445 13_455
Sn1 Se2 Ba1 112.98(2) . 19_554
Ba1 Se2 Ba1 105.75(3) 45_445 19_554
Ba1 Se2 Ba1 105.75(3) 13_455 19_554
Se1 Li1 Se1 95.700(10) . 22_465
Se1 Li1 Se1 143.26(3) . 27_545
Se1 Li1 Se1 95.700(10) 22_465 27_545
Se1 Li1 Se1 95.700(10) . 48_554
Se1 Li1 Se1 143.26(3) 22_465 48_554
Se1 Li1 Se1 95.700(10) 27_545 48_554

loop_
_geom_bond_atom_site_label_1
_geom_bond_atom_site_label_2
_geom_bond_distance
_geom_bond_site_symmetry_2
Sn1 Se2 2.4818(16) .
Sn1 Se1 2.5215(8) 12_565
Sn1 Se1 2.5215(8) 6_456
Sn1 Se1 2.5215(8) .
Ba1 Se2 3.2714(7) 14_554
Ba1 Se2 3.2714(7) 37_454
Ba1 Se1 3.3325(9) 33_455
Ba1 Se1 3.3325(9) 12_565
Ba1 Se1 3.3768(8) 26_464
Ba1 Se1 3.3768(8) .
Ba1 Se1 3.5664(10) 22_465
Ba1 Se1 3.5664(10) 47_445
Ba1 Ba1 4.2174(17) 39_355
Ba1 Ba2 4.24350(15) 26_464
Se1 Li1 2.5841(8) .
Se1 Ba1 3.3325(9) 29_454
Se1 Ba1 3.5664(10) 23_545
Se2 Ba1 3.2714(7) 45_445
Se2 Ba1 3.2714(7) 13_455
Se2 Ba1 3.2714(7) 19_554
Li1 Se1 2.5841(8) 22_465
Li1 Se1 2.5841(8) 27_545
Li1 Se1 2.5841(8) 48_554
